data_7719049
loop_
_publ_author_name
'Br&#xe5;talien, Lars Botolv Ekeli'
'Nilsen, Ola'
'Saha, Dipankar'
'Mohn, Chris Erik'
'Chatzitakis, Athanasios'
'Valldor, Martin'

_publ_section_title
;
 Layered anion ordering in oxide chloride Ca<sub>2</sub>TlO<sub>3</sub>Cl.
;
_journal_issue 31
_journal_name_full 'Dalton transactions (Cambridge, England : 2003)'
_journal_page_first 11887
_journal_page_last 11894
_journal_paper_doi 10.1039/d5dt01111f
_journal_volume 54
_journal_year 2025
_chemical_formula_sum 'Ca2 Cl O3 Tl'
_chemical_formula_weight 368
_space_group_IT_number 194
_space_group_name_Hall '-P 6c 2c'
_space_group_name_H-M_alt 'P 63/m m c'
_symmetry_cell_setting hexagonal
_symmetry_Int_Tables_number 194
_symmetry_space_group_name_Hall '-P 6c 2c'
_symmetry_space_group_name_H-M 'P 63/m m c'
_audit_update_record
;
2025-04-24 deposited with the CCDC.	2025-07-04 downloaded from the CCDC.
;
_cell_angle_alpha 90
_cell_angle_beta 90
_cell_angle_gamma 120
_cell_formula_units_Z 2
_cell_length_a 3.8806(2)
_cell_length_b 3.8806(2)
_cell_length_c 18.6168(7)
_cell_measurement_reflns_used 9245
_cell_measurement_temperature 293
_cell_measurement_theta_max 41.08
_cell_measurement_theta_min 9.315
_cell_volume 242.79(2)
_diffrn_ambient_temperature 293
_diffrn_measured_fraction_theta_full 0.98
_diffrn_measured_fraction_theta_max 0.96
_diffrn_measurement_device 'four-circle diffractometer'
_diffrn_measurement_device_type 'Bruker CCD'
_diffrn_measurement_method 'Bruker CCD'
_diffrn_radiation_monochromator graphite
_diffrn_radiation_probe x-ray
_diffrn_radiation_source 'X-ray tube'
_diffrn_radiation_type 'Mo K\a'
_diffrn_radiation_wavelength 0.71073
_diffrn_reflns_av_R_equivalents 0.0216
_diffrn_reflns_av_unetI/netI 0.0102
_diffrn_reflns_limit_h_max 7
_diffrn_reflns_limit_h_min -5
_diffrn_reflns_limit_k_max 6
_diffrn_reflns_limit_k_min -6
_diffrn_reflns_limit_l_max 31
_diffrn_reflns_limit_l_min -32
_diffrn_reflns_number 9624
_diffrn_reflns_theta_full 39.62
_diffrn_reflns_theta_max 41.07
_diffrn_reflns_theta_min 4.38
_exptl_absorpt_coefficient_mu 35.797
_exptl_absorpt_correction_T_max 0.7481
_exptl_absorpt_correction_T_min 0.6123
_exptl_absorpt_correction_type numerical
_exptl_crystal_colour brown
_exptl_crystal_density_diffrn 5.0336
_exptl_crystal_description 'hexagonal plate'
_exptl_crystal_F_000 324
_exptl_crystal_size_max 0.03
_exptl_crystal_size_mid 0.03
_exptl_crystal_size_min 0.02
_exptl_crystal_size_rad 0.03
_refine_diff_density_max 3.80
_refine_diff_density_min -3.31
_refine_ls_extinction_method none
_refine_ls_goodness_of_fit_gt 1.8069
_refine_ls_goodness_of_fit_ref 1.7900
_refine_ls_number_constraints 0
_refine_ls_number_parameters 13
_refine_ls_number_reflns 351
_refine_ls_number_restraints 0
_refine_ls_R_factor_all 0.0211
_refine_ls_R_factor_gt 0.0163
_refine_ls_shift/su_max 0.0392
_refine_ls_shift/su_mean 0.0091
_refine_ls_structure_factor_coef Fsqd
_refine_ls_weighting_details 'calc w=1/[\s^2^(Fo^2^)+(0.02P)^2^+0.0000P] where P=(Fo^2^+2Fc^2^)/3'
_refine_ls_weighting_scheme sigma
_refine_ls_wR_factor_gt 0.0450
_refine_ls_wR_factor_ref 0.0460
_reflns_number_gt 331
_reflns_number_total 351
_reflns_threshold_expression I>3\s(I)
_cod_data_source_file d5dt01111f2.cif
_cod_data_source_block I
_cod_depositor_comments
;
The following automatic conversions were performed:

data item '_diffrn_radiation_probe' value 'X-ray' was changed to
'x-ray' in accordance with the
/home/data/users/saulius/crontab/automatic-downloads/rss-feeds/RSC/lib/dictionaries/cif_core.dic
dictionary named 'cif_core.dic' version 2.4.2 last updated on
2011-04-26.

Automatic conversion script
Id: cif_fix_values 8170 2020-07-09 18:12:32Z antanas 

 Adding full bibliography for 7719049.cif.
;
_cod_database_code 7719049

loop_
_space_group_symop_id
_space_group_symop_operation_xyz
1 x,y,z
2 -y,x-y,z
3 -x+y,-x,z
4 -x,-y,z+1/2
5 y,-x+y,z+1/2
6 x-y,x,z+1/2
7 y,x,-z
8 x-y,-y,-z
9 -x,-x+y,-z
10 -y,-x,-z+1/2
11 -x+y,y,-z+1/2
12 x,x-y,-z+1/2
13 -x,-y,-z
14 y,-x+y,-z
15 x-y,x,-z
16 x,y,-z+1/2
17 -y,x-y,-z+1/2
18 -x+y,-x,-z+1/2
19 -y,-x,z
20 -x+y,y,z
21 x,x-y,z
22 y,x,z+1/2
23 x-y,-y,z+1/2
24 -x,-x+y,z+1/2

loop_
_atom_site_label
_atom_site_type_symbol
_atom_site_fract_x
_atom_site_fract_y
_atom_site_fract_z
_atom_site_adp_type
_atom_site_U_iso_or_equiv
_atom_site_site_symmetry_multiplicity
_atom_site_occupancy
_atom_site_calc_flag
_atom_site_refinement_flags
_atom_site_disorder_assembly
_atom_site_disorder_group
Tl1 Tl 0.666667 0.333333 0.75 Uani 0.00660(7) 2 1 d . . .
Ca1 Ca 0.333333 0.666667 0.60842(6) Uani 0.0086(2) 4 1 d . . .
Cl1 Cl 1 1 0.5 Uani 0.0134(4) 2 1 d . . .
O1 O 0.666667 0.333333 0.6353(2) Uani 0.0097(8) 4 1 d . . .
O2 O 0.333333 0.666667 0.75 Uani 0.0088(12) 2 1 d . . .

loop_
_atom_site_aniso_label
_atom_site_aniso_type_symbol
_atom_site_aniso_U_11
_atom_site_aniso_U_22
_atom_site_aniso_U_33
_atom_site_aniso_U_12
_atom_site_aniso_U_13
_atom_site_aniso_U_23
Tl1 Tl 0.00704(9) 0.00704(9) 0.00571(12) 0.00352(4) 0 0
Ca1 Ca 0.0071(2) 0.0071(2) 0.0116(4) 0.00357(12) 0 0
Cl1 Cl 0.0149(4) 0.0149(4) 0.0104(6) 0.0075(2) 0 0
O1 O 0.0110(10) 0.0110(10) 0.0071(14) 0.0055(5) 0 0
O2 O 0.0053(13) 0.0053(13) 0.016(3) 0.0027(6) 0 0

loop_
_atom_type_symbol
_atom_type_scat_dispersion_real
_atom_type_scat_dispersion_imag
_atom_type_scat_source
Ca 0.2262 0.3064 'International Tables Vol C tables 4.2.6.8 and 6.1.1.1'
Cl 0.1484 0.1585 'International Tables Vol C tables 4.2.6.8 and 6.1.1.1'
O 0.0106 0.0060 'International Tables Vol C tables 4.2.6.8 and 6.1.1.1'
Tl -2.8358 9.6688 'International Tables Vol C tables 4.2.6.8 and 6.1.1.1'

loop_
_exptl_crystal_face_index_h
_exptl_crystal_face_index_k
_exptl_crystal_face_index_l
_exptl_crystal_face_perp_dist
? ? ? ?

loop_
_geom_angle_atom_site_label_1
_geom_angle_atom_site_label_2
_geom_angle_atom_site_label_3
_geom_angle_site_symmetry_1
_geom_angle_site_symmetry_2
_geom_angle_site_symmetry_3
_geom_angle
_geom_angle_publ_flag
O1 Tl1 O1 . . 10_666 180 ?
O1 Tl1 O2 . . 1_545 90 ?
O1 Tl1 O2 . . . 90 ?
O1 Tl1 O2 . . 1_655 90 ?
O1 Tl1 O2 10_666 . 1_545 90 ?
O1 Tl1 O2 10_666 . . 90 ?
O1 Tl1 O2 10_666 . 1_655 90 ?
O2 Tl1 O2 1_545 . . 120.000(4) ?
O2 Tl1 O2 1_545 . 1_655 120.000(3) ?
O2 Tl1 O2 . . 1_655 120.000(4) ?
Cl1 Ca1 Cl1 1_445 . 1_455 80.09(2) ?
Cl1 Ca1 Cl1 1_445 . . 80.09(3) ?
Cl1 Ca1 O1 1_445 . 1_455 77.50(8) ?
Cl1 Ca1 O1 1_445 . . 77.50(8) ?
Cl1 Ca1 O1 1_445 . 1_565 150.59(11) ?
Cl1 Ca1 O2 1_445 . . 132.017(16) ?
Cl1 Ca1 Cl1 1_455 . . 80.09(2) ?
Cl1 Ca1 O1 1_455 . 1_455 77.50(8) ?
Cl1 Ca1 O1 1_455 . . 150.59(11) ?
Cl1 Ca1 O1 1_455 . 1_565 77.50(8) ?
Cl1 Ca1 O2 1_455 . . 132.017(16) ?
Cl1 Ca1 O1 . . 1_455 150.59(11) ?
Cl1 Ca1 O1 . . . 77.50(8) ?
Cl1 Ca1 O1 . . 1_565 77.50(8) ?
Cl1 Ca1 O2 . . . 132.017(16) ?
O1 Ca1 O1 1_455 . . 115.37(6) ?
O1 Ca1 O1 1_455 . 1_565 115.37(6) ?
O1 Ca1 O2 1_455 . . 77.39(11) ?
O1 Ca1 O1 . . 1_565 115.37(6) ?
O1 Ca1 O2 . . . 77.39(11) ?
O1 Ca1 O2 1_565 . . 77.39(11) ?
Ca1 Cl1 Ca1 . . 1_655 80.094(18) ?
Ca1 Cl1 Ca1 . . 1_665 80.094(18) ?
Ca1 Cl1 Ca1 . . 7_556 99.906(18) ?
Ca1 Cl1 Ca1 . . 7_566 99.906(18) ?
Ca1 Cl1 Ca1 . . 7_666 180 ?
Ca1 Cl1 Ca1 1_655 . 1_665 80.094(18) ?
Ca1 Cl1 Ca1 1_655 . 7_556 99.906(18) ?
Ca1 Cl1 Ca1 1_655 . 7_566 180 ?
Ca1 Cl1 Ca1 1_655 . 7_666 99.906(18) ?
Ca1 Cl1 Ca1 1_665 . 7_556 180 ?
Ca1 Cl1 Ca1 1_665 . 7_566 99.906(18) ?
Ca1 Cl1 Ca1 1_665 . 7_666 99.906(18) ?
Ca1 Cl1 Ca1 7_556 . 7_566 80.094(18) ?
Ca1 Cl1 Ca1 7_556 . 7_666 80.094(18) ?
Ca1 Cl1 Ca1 7_566 . 7_666 80.094(18) ?
Tl1 O1 Ca1 . . 1_545 102.61(11) ?
Tl1 O1 Ca1 . . . 102.61(11) ?
Tl1 O1 Ca1 . . 1_655 102.61(11) ?
Tl1 O1 O2 . . 1_545 46.39(6) ?
Tl1 O1 O2 . . . 46.39(6) ?
Tl1 O1 O2 . . 1_655 46.39(6) ?
Ca1 O1 Ca1 1_545 . . 115.37(8) ?
Ca1 O1 Ca1 1_545 . 1_655 115.37(8) ?
Ca1 O1 O2 1_545 . 1_545 56.22(5) ?
Ca1 O1 O2 1_545 . . 120.26(9) ?
Ca1 O1 O2 1_545 . 1_655 120.26(9) ?
Ca1 O1 Ca1 . . 1_655 115.37(8) ?
Ca1 O1 O2 . . 1_545 120.26(9) ?
Ca1 O1 O2 . . . 56.22(5) ?
Ca1 O1 O2 . . 1_655 120.26(9) ?
Ca1 O1 O2 1_655 . 1_545 120.26(9) ?
Ca1 O1 O2 1_655 . . 120.26(9) ?
Ca1 O1 O2 1_655 . 1_655 56.22(5) ?
O2 O1 O2 1_545 . . 77.66(9) ?
O2 O1 O2 1_545 . 1_655 77.66(9) ?
O2 O1 O2 . . 1_655 77.66(9) ?
Tl1 O2 Tl1 1_455 . . 120.000(4) ?
Tl1 O2 Tl1 1_455 . 1_565 120.000(3) ?
Tl1 O2 Ca1 1_455 . . 90 ?
Tl1 O2 Ca1 1_455 . 10_666 90 ?
Tl1 O2 O1 1_455 . 1_455 43.61(6) ?
Tl1 O2 O1 1_455 . . 111.22(2) ?
Tl1 O2 O1 1_455 . 1_565 111.22(2) ?
Tl1 O2 O1 1_455 . 10_566 43.61(6) ?
Tl1 O2 O1 1_455 . 10_666 111.22(2) ?
Tl1 O2 O1 1_455 . 10_676 111.22(2) ?
Tl1 O2 Tl1 . . 1_565 120.000(4) ?
Tl1 O2 Ca1 . . . 90 ?
Tl1 O2 Ca1 . . 10_666 90 ?
Tl1 O2 O1 . . 1_455 111.22(2) ?
Tl1 O2 O1 . . . 43.61(6) ?
Tl1 O2 O1 . . 1_565 111.22(2) ?
Tl1 O2 O1 . . 10_566 111.22(2) ?
Tl1 O2 O1 . . 10_666 43.61(6) ?
Tl1 O2 O1 . . 10_676 111.22(2) ?
Tl1 O2 Ca1 1_565 . . 90 ?
Tl1 O2 Ca1 1_565 . 10_666 90 ?
Tl1 O2 O1 1_565 . 1_455 111.22(2) ?
Tl1 O2 O1 1_565 . . 111.22(2) ?
Tl1 O2 O1 1_565 . 1_565 43.61(6) ?
Tl1 O2 O1 1_565 . 10_566 111.22(2) ?
Tl1 O2 O1 1_565 . 10_666 111.22(2) ?
Tl1 O2 O1 1_565 . 10_676 43.61(6) ?
Ca1 O2 Ca1 . . 10_666 180 ?
Ca1 O2 O1 . . 1_455 46.39(6) ?
Ca1 O2 O1 . . . 46.39(6) ?
Ca1 O2 O1 . . 1_565 46.39(6) ?
Ca1 O2 O1 . . 10_566 133.61(6) ?
Ca1 O2 O1 . . 10_666 133.61(6) ?
Ca1 O2 O1 . . 10_676 133.61(6) ?
Ca1 O2 O1 10_666 . 1_455 133.61(6) ?
Ca1 O2 O1 10_666 . . 133.61(6) ?
Ca1 O2 O1 10_666 . 1_565 133.61(6) ?
Ca1 O2 O1 10_666 . 10_566 46.39(6) ?
Ca1 O2 O1 10_666 . 10_666 46.39(6) ?
Ca1 O2 O1 10_666 . 10_676 46.39(6) ?
O1 O2 O1 1_455 . . 77.66(6) ?
O1 O2 O1 1_455 . 1_565 77.66(6) ?
O1 O2 O1 1_455 . 10_566 87.22(8) ?
O1 O2 O1 1_455 . 10_666 137.55(3) ?
O1 O2 O1 1_455 . 10_676 137.55(3) ?
O1 O2 O1 . . 1_565 77.66(6) ?
O1 O2 O1 . . 10_566 137.55(3) ?
O1 O2 O1 . . 10_666 87.22(8) ?
O1 O2 O1 . . 10_676 137.55(3) ?
O1 O2 O1 1_565 . 10_566 137.55(3) ?
O1 O2 O1 1_565 . 10_666 137.55(3) ?
O1 O2 O1 1_565 . 10_676 87.22(8) ?
O1 O2 O1 10_566 . 10_666 77.66(6) ?
O1 O2 O1 10_566 . 10_676 77.66(6) ?
O1 O2 O1 10_666 . 10_676 77.66(6) ?

loop_
_geom_bond_atom_site_label_1
_geom_bond_atom_site_label_2
_geom_bond_site_symmetry_1
_geom_bond_site_symmetry_2
_geom_bond_distance
_geom_bond_publ_flag
Tl1 O1 . . 2.134(4) ?
Tl1 O1 . 10_666 2.134(4) ?
Tl1 O2 . 1_545 2.2405(3) ?
Tl1 O2 . . 2.24047(12) ?
Tl1 O2 . 1_655 2.2405(3) ?
Ca1 Cl1 . 1_445 3.0156(8) ?
Ca1 Cl1 . 1_455 3.0156(8) ?
Ca1 Cl1 . . 3.0156(8) ?
Ca1 O1 . 1_455 2.2959(10) ?
Ca1 O1 . . 2.2959(10) ?
Ca1 O1 . 1_565 2.2959(10) ?
Ca1 O2 . . 2.6357(12) ?
O1 O2 . 1_545 3.094(3) ?
O1 O2 . . 3.094(3) ?
O1 O2 . 1_655 3.094(3) ?

loop_
_geom_hbond_atom_site_label_D
_geom_hbond_atom_site_label_H
_geom_hbond_atom_site_label_A
_geom_hbond_site_symmetry_D
_geom_hbond_site_symmetry_H
_geom_hbond_site_symmetry_A
_geom_hbond_distance_DH
_geom_hbond_distance_HA
_geom_hbond_distance_DA
_geom_hbond_angle_DHA
_geom_hbond_publ_flag
? ? ? ? ? ? ? ? ? ? ?

loop_
_geom_torsion_atom_site_label_1
_geom_torsion_atom_site_label_2
_geom_torsion_atom_site_label_3
_geom_torsion_atom_site_label_4
_geom_torsion_site_symmetry_1
_geom_torsion_site_symmetry_2
_geom_torsion_site_symmetry_3
_geom_torsion_site_symmetry_4
_geom_torsion
_geom_torsion_publ_flag
? ? ? ? ? ? ? ? ? ?

loop_
_restr_angle_atom_site_label_1
_restr_angle_site_symmetry_1
_restr_angle_atom_site_label_2
_restr_angle_site_symmetry_2
_restr_angle_atom_site_label_3
_restr_angle_site_symmetry_3
_restr_angle_target
_restr_angle_target_weight_param
? ? ? ? ? ? ? ?

loop_
_restr_distance_atom_site_label_1
_restr_distance_site_symmetry_1
_restr_distance_atom_site_label_2
_restr_distance_site_symmetry_2
_restr_distance_target
_restr_distance_target_weight_param
? ? ? ? ? ?

loop_
_restr_equal_angle_atom_site_label_1
_restr_equal_angle_site_symmetry_1
_restr_equal_angle_atom_site_label_2
_restr_equal_angle_site_symmetry_2
_restr_equal_angle_atom_site_label_3
_restr_equal_angle_site_symmetry_3
_restr_equal_angle_class_class_id
_restr_equal_angle_class_target_weight_param
? ? ? ? ? ? ? ?

loop_
_restr_equal_distance_atom_site_label_1
_restr_equal_distance_site_symmetry_1
_restr_equal_distance_atom_site_label_2
_restr_equal_distance_site_symmetry_2
_restr_equal_distance_class_class_id
_restr_equal_distance_class_target_weight_param
? ? ? ? ? ?

loop_
_restr_equal_torsion_atom_site_label_1
_restr_equal_torsion_site_symmetry_1
_restr_equal_torsion_atom_site_label_2
_restr_equal_torsion_site_symmetry_2
_restr_equal_torsion_atom_site_label_3
_restr_equal_torsion_site_symmetry_3
_restr_equal_torsion_atom_site_label_4
_restr_equal_torsion_site_symmetry_4
_restr_equal_torsion_class_class_id
_restr_equal_torsion_class_target_weight_param
? ? ? ? ? ? ? ? ? ?

loop_
_restr_torsion_atom_site_label_1
_restr_torsion_site_symmetry_1
_restr_torsion_atom_site_label_2
_restr_torsion_site_symmetry_2
_restr_torsion_atom_site_label_3
_restr_torsion_site_symmetry_3
_restr_torsion_atom_site_label_4
_restr_torsion_site_symmetry_4
_restr_torsion_angle_target
_restr_torsion_weight_param
? ? ? ? ? ? ? ? ? ?

loop_
_twin_individual_id
_twin_individual_mass_fraction_refined
_twin_individual_twin_matrix_11
_twin_individual_twin_matrix_12
_twin_individual_twin_matrix_13
_twin_individual_twin_matrix_21
_twin_individual_twin_matrix_22
_twin_individual_twin_matrix_23
_twin_individual_twin_matrix_31
_twin_individual_twin_matrix_32
_twin_individual_twin_matrix_33
? ? ? ? ? ? ? ? ? ? ?

loop_
_jana_atom_site_adp_c_label
_jana_atom_site_adp_c_type_symbol
_jana_atom_site_adp_c_111
_jana_atom_site_adp_c_112
_jana_atom_site_adp_c_113
_jana_atom_site_adp_c_122
_jana_atom_site_adp_c_123
_jana_atom_site_adp_c_133
_jana_atom_site_adp_c_222
_jana_atom_site_adp_c_223
_jana_atom_site_adp_c_233
_jana_atom_site_adp_c_333
? ? ? ? ? ? ? ? ? ? ? ?

loop_
_jana_atom_site_adp_d_label
_jana_atom_site_adp_d_type_symbol
_jana_atom_site_adp_d_1111
_jana_atom_site_adp_d_1112
_jana_atom_site_adp_d_1113
_jana_atom_site_adp_d_1122
_jana_atom_site_adp_d_1123
_jana_atom_site_adp_d_1133
_jana_atom_site_adp_d_1222
_jana_atom_site_adp_d_1223
_jana_atom_site_adp_d_1233
_jana_atom_site_adp_d_1333
_jana_atom_site_adp_d_2222
_jana_atom_site_adp_d_2223
_jana_atom_site_adp_d_2233
_jana_atom_site_adp_d_2333
_jana_atom_site_adp_d_3333
? ? ? ? ? ? ? ? ? ? ? ? ? ? ? ? ?

loop_
_jana_atom_site_adp_e_label
_jana_atom_site_adp_e_type_symbol
_jana_atom_site_adp_e_11111
_jana_atom_site_adp_e_11112
_jana_atom_site_adp_e_11113
_jana_atom_site_adp_e_11122
_jana_atom_site_adp_e_11123
_jana_atom_site_adp_e_11133
_jana_atom_site_adp_e_11222
_jana_atom_site_adp_e_11223
_jana_atom_site_adp_e_11233
_jana_atom_site_adp_e_11333
_jana_atom_site_adp_e_12222
_jana_atom_site_adp_e_12223
_jana_atom_site_adp_e_12233
_jana_atom_site_adp_e_12333
_jana_atom_site_adp_e_13333
_jana_atom_site_adp_e_22222
_jana_atom_site_adp_e_22223
_jana_atom_site_adp_e_22233
_jana_atom_site_adp_e_22333
_jana_atom_site_adp_e_23333
_jana_atom_site_adp_e_33333
? ? ? ? ? ? ? ? ? ? ? ? ? ? ? ? ? ? ? ? ? ? ?

loop_
_jana_atom_site_adp_f_label
_jana_atom_site_adp_f_type_symbol
_jana_atom_site_adp_f_111111
_jana_atom_site_adp_f_111112
_jana_atom_site_adp_f_111113
_jana_atom_site_adp_f_111122
_jana_atom_site_adp_f_111123
_jana_atom_site_adp_f_111133
_jana_atom_site_adp_f_111222
_jana_atom_site_adp_f_111223
_jana_atom_site_adp_f_111233
_jana_atom_site_adp_f_111333
_jana_atom_site_adp_f_112222
_jana_atom_site_adp_f_112223
_jana_atom_site_adp_f_112233
_jana_atom_site_adp_f_112333
_jana_atom_site_adp_f_113333
_jana_atom_site_adp_f_122222
_jana_atom_site_adp_f_122223
_jana_atom_site_adp_f_122233
_jana_atom_site_adp_f_122333
_jana_atom_site_adp_f_123333
_jana_atom_site_adp_f_133333
_jana_atom_site_adp_f_222222
_jana_atom_site_adp_f_222223
_jana_atom_site_adp_f_222233
_jana_atom_site_adp_f_222333
_jana_atom_site_adp_f_223333
_jana_atom_site_adp_f_233333
_jana_atom_site_adp_f_333333
? ? ? ? ? ? ? ? ? ? ? ? ? ? ? ? ? ? ? ? ? ? ? ? ? ? ? ? ? ?
